data_4329108
loop_
_publ_author_name
'David Santamar\'ia-P\'erez'
'Miriam Marqu\'es'
'Raquel Chuli\'a-Jord\'an'
'Jos\'e Manuel Menendez'
'Oscar Gomis'
'Javier Ruiz-Fuertes'
'Juan Antonio Sans'
'Daniel Errandonea'
'Jos\'e Manuel Recio'

_publ_contact_author_address
; 
Departamento de Quimica-Fisica I
Universidad Complutense de Madrid
Avda Complutense s/n, E-28040, Madrid
Spain
;
_publ_contact_author_email dsantamaria@quim.ucm.es
_publ_contact_author_name 'Dr. David Santamaria-Perez'
_publ_contact_author_phone 0034913945206
_publ_section_title
;
 Compression of Silver Sulfide: X-ray Diffraction Measurements and
 Total-Energy Calculations
;
_journal_name_full 'Inorganic Chemistry'
_journal_page_first 5289
_journal_page_last 5298
_journal_paper_doi 10.1021/ic300236p
_journal_volume 51
_journal_year 2012
_chemical_formula_moiety 'Ag2 S'
_chemical_formula_sum 'Ag2 S'
_chemical_formula_weight 247.80
_chemical_name_common 'Silver sulfide'
_chemical_name_systematic ' ?'
_space_group_IT_number 19
_symmetry_cell_setting orthorhombic
_symmetry_space_group_name_Hall 'P 2ac 2ab'
_symmetry_space_group_name_H-M 'P 21 21 21'
_cell_angle_alpha 90.00000
_cell_angle_beta 90.00000
_cell_angle_gamma 90.00000
_cell_formula_units_Z 4
_cell_length_a 6.7250(12)
_cell_length_b 4.1479(12)
_cell_length_c 7.2945(11)
_cell_measurement_temperature 293
_cell_volume 203.48(8)
_computing_structure_refinement FULLPROF
_diffrn_ambient_temperature 293
_diffrn_detector CCD
_diffrn_detector_type Atlas
_diffrn_measurement_device_type 'Xcalibur Oxford diffraction'
_diffrn_radiation_type 'Mo K\a'
_diffrn_radiation_wavelength 0.7107
_diffrn_source_target Mo
_pd_char_colour black
_pd_instr_location ' Synchrotron radiation'
_pd_meas_2theta_range_inc 0.021845
_pd_meas_2theta_range_max 18.17004
_pd_meas_2theta_range_min 3.83984
_pd_meas_number_of_points 658
_pd_meas_scan_method step
_pd_proc_2theta_range_inc 0.021845
_pd_proc_2theta_range_max 18.1700
_pd_proc_2theta_range_min 3.8398
_pd_proc_ls_background_function '32 background points'
_pd_proc_ls_pref_orient_corr ' ?'
_pd_proc_ls_profile_function pseudo-Voigt
_pd_proc_ls_prof_R_factor 0.068872
_pd_proc_ls_prof_wR_expected 0.040165
_pd_proc_ls_prof_wR_factor 0.101581
_pd_proc_wavelength 0.7107
_pd_spec_mount_mode transmission
_pd_spec_shape cylinder
_pd_spec_size_axial 0.2
_pd_spec_size_equat 0.05
_refine_ls_number_parameters 13
_refine_ls_number_reflns 31
_refine_ls_number_restraints 0
_refine_ls_R_I_factor 0.025906
_cod_data_source_file ic300236p_si_001_2.cif
_cod_data_source_block Ag2S
_cod_database_code 4329108
_pd_proc_ls_prof_cr_factor 0.078007
_pd_proc_ls_prof_cwr_factor 0.108893
_pd_proc_ls_prof_cwr_expected 0.043057
_pd_proc_ls_prof_chi2 6.3961
_pd_proc_ls_prof_echi2 7.3952

loop_
_symmetry_equiv_pos_as_xyz
x,y,z
x+1/2,-y+1/2,-z
-x,y+1/2,-z+1/2
-x+1/2,-y,z+1/2

loop_
_atom_site_label
_atom_site_fract_x
_atom_site_fract_y
_atom_site_fract_z
_atom_site_U_iso_or_equiv
_atom_site_occupancy
_atom_site_adp_type
_atom_site_type_symbol
Ag1 0.0285(7) 0.2303(12) 0.4079(14) 0.00000 1.00000 Uiso Ag
Ag2 0.1274(6) 0.4074(19) 0.8210(6) 0.00000 1.00000 Uiso Ag
S1 0.221(2) 0.157(4) 0.145(4) 0.00000 1.00000 Uiso S

loop_
_atom_type_symbol
_atom_type_scat_Cromer_Mann_a1
_atom_type_scat_Cromer_Mann_b1
_atom_type_scat_Cromer_Mann_a2
_atom_type_scat_Cromer_Mann_b2
_atom_type_scat_Cromer_Mann_a3
_atom_type_scat_Cromer_Mann_b3
_atom_type_scat_Cromer_Mann_a4
_atom_type_scat_Cromer_Mann_b4
_atom_type_scat_Cromer_Mann_c
_atom_type_scat_dispersion_real
_atom_type_scat_dispersion_imag
_atom_type_scat_source
ag 19.28080 0.64460 16.68850 7.47260 4.80450 24.66050 1.04630 99.81560 5.17900 -1.08500 1.10100 International_Tables_for_Crystallography_Vol.C(1991)_Tables_6.1.1.4_and_6.1.1.5
s 6.90530 1.46790 5.20340 22.21510 1.43790 0.25360 1.58630 56.17200 0.86690 0.11000 0.12400 International_Tables_for_Crystallography_Vol.C(1991)_Tables_6.1.1.4_and_6.1.1.5
